data_7111127
loop_
_publ_author_name
'Pan, Long'
'Finkel, Bruce S.'
'Huang, Xiaoying'
'Li, Jing'

_publ_contact_author
; Li Jing
 Department of Chemistry,
Rutgers University,
Camden, NJ 08102, USA
;
_publ_section_title
;
 The first pillared three-dimensional structure constructed by carboxylate
 ligands bridging heterometallic trilayers
;
_journal_issue 1
_journal_name_full 'Chemical Communications'
_journal_page_first 105
_journal_paper_doi 10.1039/b007344j
_journal_year 2001
_chemical_formula_moiety Na2Co(bpdc)2(H2O)4
_chemical_formula_sum 'C28 H24 Co Na2 O12'
_chemical_formula_weight 657.38
_chemical_name_systematic
; 
 trtra hydrate bis-4,4'-biphenylenedicarboxylato di sodium one cobalt
;
_space_group_IT_number 15
_symmetry_cell_setting monoclinic
_symmetry_space_group_name_Hall '-C 2yc'
_symmetry_space_group_name_H-M 'C 1 2/c 1'
_atom_sites_solution_hydrogens difmap
_atom_sites_solution_primary direct
_atom_sites_solution_secondary difmap
_audit_creation_method SHELXL-97
_cell_angle_alpha 90.00
_cell_angle_beta 104.35(3)
_cell_angle_gamma 90.00
_cell_formula_units_Z 4
_cell_length_a 31.746(6)
_cell_length_b 6.0830(10)
_cell_length_c 13.363(3)
_cell_measurement_reflns_used 25
_cell_measurement_temperature 293(2)
_cell_measurement_theta_max 10.46
_cell_measurement_theta_min 4.41
_cell_volume 2500.0(9)
_computing_cell_refinement CAD4/PC
_computing_data_collection CAD4/PC
_computing_data_reduction XCAD4/PC
_computing_molecular_graphics 'Schakal 97(Keller, 1997)'
_computing_publication_material 'Windows Word97'
_computing_structure_refinement 'SHELXL-97 (Sheldrick, 1997)'
_computing_structure_solution 'SHELXS-97 (Sheldrick, 1990)'
_diffrn_ambient_temperature 293(2)
_diffrn_measured_fraction_theta_full 0.453
_diffrn_measured_fraction_theta_max 0.453
_diffrn_measurement_device_type 'Enraf-Nonius CAD4'
_diffrn_measurement_method \w
_diffrn_radiation_monochromator graphite
_diffrn_radiation_source 'fine-focus sealed tube'
_diffrn_radiation_type MoK\a
_diffrn_radiation_wavelength 0.71073
_diffrn_reflns_av_R_equivalents 0.1573
_diffrn_reflns_av_sigmaI/netI 0.2203
_diffrn_reflns_limit_h_max 37
_diffrn_reflns_limit_h_min -38
_diffrn_reflns_limit_k_max 7
_diffrn_reflns_limit_k_min -7
_diffrn_reflns_limit_l_max 16
_diffrn_reflns_limit_l_min 0
_diffrn_reflns_number 5097
_diffrn_reflns_theta_full 25.98
_diffrn_reflns_theta_max 25.98
_diffrn_reflns_theta_min 2.65
_diffrn_standards_decay_% +-4.0
_diffrn_standards_interval_count 300
_diffrn_standards_interval_time 250
_diffrn_standards_number 3
_exptl_absorpt_coefficient_mu 0.795
_exptl_absorpt_correction_T_max 1.000
_exptl_absorpt_correction_T_min 0.932
_exptl_absorpt_correction_type psi-scan
_exptl_crystal_colour redish
_exptl_crystal_density_diffrn 1.747
_exptl_crystal_density_method 'not measured'
_exptl_crystal_description block
_exptl_crystal_F_000 1348
_exptl_crystal_size_max 0.10
_exptl_crystal_size_mid 0.06
_exptl_crystal_size_min 0.04
_refine_diff_density_max 0.423
_refine_diff_density_min -0.371
_refine_diff_density_rms 0.103
_refine_ls_extinction_method none
_refine_ls_goodness_of_fit_ref 0.951
_refine_ls_hydrogen_treatment mixed
_refine_ls_matrix_type full
_refine_ls_number_parameters 196
_refine_ls_number_reflns 1097
_refine_ls_number_restraints 0
_refine_ls_restrained_S_all 0.951
_refine_ls_R_factor_all 0.1939
_refine_ls_R_factor_gt 0.0589
_refine_ls_shift/su_max 0.001
_refine_ls_shift/su_mean 0.000
_refine_ls_structure_factor_coef Fsqd
_refine_ls_weighting_details 'w=1/[\s^2^(Fo^2^)+(0.0000P)^2^+0.0000P] where P=(Fo^2^+2Fc^2^)/3'
_refine_ls_weighting_scheme calc
_refine_ls_wR_factor_gt 0.0668
_refine_ls_wR_factor_ref 0.0878
_reflns_number_gt 1096
_reflns_number_total 2451
_reflns_threshold_expression >2sigma(I)
_cod_data_source_file b007344jsup1.cif
_cod_data_source_block qv1-6d
_cod_depositor_comments
;
The following automatic conversions were performed:

'_refine_ls_weighting_scheme' value 'calc
w=1/[\s^2^(Fo^2^)+(0.0000P)^2^+0.0000P] where P=(Fo^2^+2Fc^2^)/3' was
changed to 'calc'. New tag '_refine_ls_weighting_details' was
created. The value of the new tag was set to
'w=1/[\s^2^(Fo^2^)+(0.0000P)^2^+0.0000P] where P=(Fo^2^+2Fc^2^)/3'.

Automatic conversion script
Id: cif_fix_values 3143 2015-03-26 13:38:13Z robertas 
;
_cod_original_cell_volume 2500.0(8)
_cod_original_sg_symbol_H-M C2/c
_cod_database_code 7111127

loop_
_symmetry_equiv_pos_as_xyz
'x, y, z'
'-x, y, -z+1/2'
'x+1/2, y+1/2, z'
'-x+1/2, y+1/2, -z+1/2'
'-x, -y, -z'
'x, -y, z-1/2'
'-x+1/2, -y+1/2, -z'
'x+1/2, -y+1/2, z-1/2'

loop_
_atom_site_label
_atom_site_type_symbol
_atom_site_fract_x
_atom_site_fract_y
_atom_site_fract_z
_atom_site_U_iso_or_equiv
_atom_site_adp_type
_atom_site_occupancy
_atom_site_calc_flag
_atom_site_refinement_flags
Co Co 0.2500 0.2500 0.5000 0.0234(3) Uani 1 d S
Na Na 0.18880(6) 0.1076(4) 0.26252(16) 0.0330(6) Uani 1 d .
O1 O 0.19464(9) 0.0671(6) 0.4539(2) 0.0247(10) Uani 1 d .
O2 O 0.20110(9) -0.1659(5) 0.5877(3) 0.0254(10) Uani 1 d .
O3 O -0.16688(9) -0.2302(7) 0.2933(2) 0.0291(9) Uani 1 d .
O4 O -0.15322(10) -0.5666(6) 0.2454(3) 0.0310(10) Uani 1 d .
O5 O 0.26667(9) 0.1002(6) 0.3641(2) 0.0285(10) Uani 1 d .
H1 H 0.2891 0.1735 0.3375 0.034 Uiso 1 d R
H2 H 0.2800 -0.0311 0.3958 0.034 Uiso 1 d R
O6 O 0.22062(9) 0.5115(6) 0.4144(2) 0.0320(10) Uani 1 d .
H3 H 0.1958 0.4995 0.3727 0.038 Uiso 1 d R
H4 H 0.2445 0.5539 0.3902 0.038 Uiso 1 d R
C1 C 0.17979(15) -0.0754(9) 0.5054(4) 0.0207(13) Uani 1 d .
C2 C 0.13253(15) -0.1342(10) 0.4658(4) 0.0203(14) Uani 1 d .
C3 C 0.11700(15) -0.3355(9) 0.4862(4) 0.0249(15) Uani 1 d .
H5 H 0.1369 -0.4453 0.5174 0.030 Uiso 1 d R
C4 C 0.07305(14) -0.3812(9) 0.4542(3) 0.0242(14) Uani 1 d .
H6 H 0.0610 -0.5073 0.4703 0.029 Uiso 1 d R
C5 C 0.04387(13) -0.2210(11) 0.4049(3) 0.0212(14) Uani 1 d .
C6 C 0.06052(14) -0.0202(9) 0.3837(4) 0.0225(13) Uani 1 d .
H7 H 0.0382 0.1006 0.3572 0.027 Uiso 1 d R
C7 C 0.10445(14) 0.0207(9) 0.4130(4) 0.0255(14) Uani 1 d .
H8 H 0.1126 0.1541 0.3886 0.031 Uiso 1 d R
C8 C -0.00357(14) -0.2654(11) 0.3775(3) 0.0183(11) Uani 1 d .
C9 C -0.02030(15) -0.4694(9) 0.3457(4) 0.0226(14) Uani 1 d .
H9 H -0.0025 -0.5756 0.3368 0.027 Uiso 1 d R
C10 C -0.06420(14) -0.5075(10) 0.3127(4) 0.0254(14) Uani 1 d .
H10 H -0.0760 -0.6494 0.2957 0.030 Uiso 1 d R
C11 C -0.09354(16) -0.3416(9) 0.3149(4) 0.0206(14) Uani 1 d .
C12 C -0.07767(14) -0.1404(10) 0.3506(4) 0.0225(14) Uani 1 d .
H11 H -0.0959 -0.0205 0.3556 0.027 Uiso 1 d R
C13 C -0.03290(15) -0.0978(9) 0.3804(4) 0.0252(14) Uani 1 d .
H12 H -0.0234 0.0422 0.4063 0.030 Uiso 1 d R
C14 C -0.14124(16) -0.3804(10) 0.2820(4) 0.0231(14) Uani 1 d .

loop_
_atom_site_aniso_label
_atom_site_aniso_U_11
_atom_site_aniso_U_22
_atom_site_aniso_U_33
_atom_site_aniso_U_23
_atom_site_aniso_U_13
_atom_site_aniso_U_12
Co 0.0164(5) 0.0247(6) 0.0264(6) 0.0028(8) 0.0000(5) -0.0043(7)
Na 0.0292(12) 0.0289(15) 0.0395(14) -0.0025(13) 0.0055(10) 0.0028(11)
O1 0.0177(19) 0.025(2) 0.028(2) 0.003(2) -0.0007(17) -0.0072(18)
O2 0.0193(19) 0.024(2) 0.030(2) 0.0072(19) 0.0018(17) -0.0033(16)
O3 0.0161(17) 0.023(2) 0.049(2) 0.004(3) 0.0094(17) -0.002(2)
O4 0.020(2) 0.029(3) 0.039(2) 0.000(2) -0.0033(17) -0.0065(19)
O5 0.023(2) 0.026(2) 0.040(2) 0.005(2) 0.0129(17) -0.0001(17)
O6 0.0136(17) 0.038(3) 0.039(2) 0.011(2) -0.0048(17) -0.0063(19)
C1 0.025(3) 0.014(3) 0.025(3) -0.001(3) 0.010(3) 0.003(3)
C2 0.017(3) 0.025(3) 0.020(3) 0.010(3) 0.006(2) 0.003(3)
C3 0.018(3) 0.024(4) 0.028(3) 0.006(3) -0.001(3) -0.002(3)
C4 0.018(3) 0.029(4) 0.024(3) 0.002(3) 0.004(2) -0.009(3)
C5 0.013(2) 0.031(4) 0.019(3) -0.009(3) 0.002(2) 0.002(3)
C6 0.015(3) 0.018(3) 0.035(3) -0.001(3) 0.007(2) 0.004(3)
C7 0.019(3) 0.024(3) 0.036(4) 0.000(3) 0.013(3) -0.009(3)
C8 0.018(2) 0.024(3) 0.014(3) -0.002(3) 0.007(2) 0.002(3)
C9 0.026(3) 0.020(3) 0.023(3) -0.003(3) 0.008(3) 0.001(3)
C10 0.022(3) 0.029(4) 0.023(3) -0.003(3) 0.002(2) -0.009(3)
C11 0.022(3) 0.022(3) 0.017(3) -0.003(3) 0.003(3) -0.006(3)
C12 0.016(3) 0.028(4) 0.026(3) -0.006(3) 0.010(2) 0.001(3)
C13 0.023(3) 0.021(3) 0.030(4) -0.005(3) 0.005(3) -0.010(3)
C14 0.022(3) 0.027(4) 0.018(3) 0.009(3) 0.001(2) 0.000(3)

loop_
_atom_type_symbol
_atom_type_description
_atom_type_scat_dispersion_real
_atom_type_scat_dispersion_imag
_atom_type_scat_source
C C 0.0033 0.0016 'International Tables Vol C Tables 4.2.6.8 and 6.1.1.4'
H H 0.0000 0.0000 'International Tables Vol C Tables 4.2.6.8 and 6.1.1.4'
O O 0.0106 0.0060 'International Tables Vol C Tables 4.2.6.8 and 6.1.1.4'
Na Na 0.0362 0.0249 'International Tables Vol C Tables 4.2.6.8 and 6.1.1.4'
Co Co 0.3494 0.9721 'International Tables Vol C Tables 4.2.6.8 and 6.1.1.4'

loop_
_geom_angle_atom_site_label_1
_geom_angle_atom_site_label_2
_geom_angle_atom_site_label_3
_geom_angle
_geom_angle_site_symmetry_1
_geom_angle_site_symmetry_3
O1 Co O1 180.0 . 7_556
O1 Co O6 90.92(13) . .
O1 Co O6 89.08(13) 7_556 .
O1 Co O6 89.08(13) . 7_556
O1 Co O6 90.92(13) 7_556 7_556
O6 Co O6 180.0 . 7_556
O1 Co O5 96.25(12) . 7_556
O1 Co O5 83.75(12) 7_556 7_556
O6 Co O5 88.28(13) . 7_556
O6 Co O5 91.72(13) 7_556 7_556
O1 Co O5 83.75(12) . .
O1 Co O5 96.25(12) 7_556 .
O6 Co O5 91.72(13) . .
O6 Co O5 88.28(13) 7_556 .
O5 Co O5 180.0 7_556 .
O1 Co Na 47.87(10) . .
O1 Co Na 132.13(10) 7_556 .
O6 Co Na 66.39(10) . .
O6 Co Na 113.61(10) 7_556 .
O5 Co Na 132.43(8) 7_556 .
O5 Co Na 47.57(8) . .
O1 Co Na 132.13(10) . 7_556
O1 Co Na 47.87(10) 7_556 7_556
O6 Co Na 113.61(10) . 7_556
O6 Co Na 66.39(10) 7_556 7_556
O5 Co Na 47.57(8) 7_556 7_556
O5 Co Na 132.43(8) . 7_556
Na Co Na 180.0 . 7_556
O3 Na O4 132.54(14) 2 2_565
O3 Na O2 85.76(13) 2 6
O4 Na O2 91.38(14) 2_565 6
O3 Na O5 110.32(14) 2 .
O4 Na O5 116.94(13) 2_565 .
O2 Na O5 98.51(12) 6 .
O3 Na O1 100.74(14) 2 .
O4 Na O1 92.46(14) 2_565 .
O2 Na O1 166.91(13) 6 .
O5 Na O1 68.63(11) . .
O3 Na Co 127.17(12) 2 .
O4 Na Co 89.06(10) 2_565 .
O2 Na Co 130.88(10) 6 .
O5 Na Co 40.55(8) . .
O1 Na Co 36.76(8) . .
C1 O1 Co 128.1(3) . .
C1 O1 Na 132.2(3) . .
Co O1 Na 95.36(14) . .
C1 O2 Na 125.4(3) . 6_556
C14 O3 Na 141.7(3) . 2
C14 O4 Na 154.8(4) . 2_545
Co O5 Na 91.88(11) . .
Co O5 H1 117.1 . .
Na O5 H1 120.2 . .
Co O5 H2 98.7 . .
Na O5 H2 121.7 . .
H1 O5 H2 105.1 . .
Co O6 H3 121.4 . .
Co O6 H4 96.4 . .
H3 O6 H4 120.0 . .
O2 C1 O1 125.3(5) . .
O2 C1 C2 118.3(5) . .
O1 C1 C2 116.4(5) . .
C7 C2 C3 119.8(5) . .
C7 C2 C1 118.9(5) . .
C3 C2 C1 121.2(5) . .
C2 C3 C4 120.2(5) . .
C2 C3 H5 119.0 . .
C4 C3 H5 120.7 . .
C3 C4 C5 120.5(5) . .
C3 C4 H6 123.3 . .
C5 C4 H6 115.7 . .
C6 C5 C4 118.0(4) . .
C6 C5 C8 121.6(5) . .
C4 C5 C8 120.3(5) . .
C7 C6 C5 120.8(5) . .
C7 C6 H7 122.4 . .
C5 C6 H7 116.0 . .
C2 C7 C6 120.5(5) . .
C2 C7 H8 125.3 . .
C6 C7 H8 113.9 . .
C9 C8 C13 117.5(4) . .
C9 C8 C5 122.1(5) . .
C13 C8 C5 120.4(6) . .
C10 C9 C8 122.3(5) . .
C10 C9 H9 117.7 . .
C8 C9 H9 119.3 . .
C9 C10 C11 120.5(5) . .
C9 C10 H10 122.8 . .
C11 C10 H10 116.3 . .
C12 C11 C10 118.1(5) . .
C12 C11 C14 120.5(5) . .
C10 C11 C14 121.4(5) . .
C11 C12 C13 121.7(5) . .
C11 C12 H11 122.6 . .
C13 C12 H11 115.7 . .
C8 C13 C12 119.8(5) . .
C8 C13 H12 121.3 . .
C12 C13 H12 118.8 . .
O4 C14 O3 124.1(5) . .
O4 C14 C11 116.5(5) . .
O3 C14 C11 119.4(5) . .

loop_
_geom_bond_atom_site_label_1
_geom_bond_atom_site_label_2
_geom_bond_distance
_geom_bond_site_symmetry_2
Co O1 2.042(3) .
Co O1 2.042(3) 7_556
Co O6 2.044(3) .
Co O6 2.044(3) 7_556
Co O5 2.210(3) 7_556
Co O5 2.210(3) .
Co Na 3.397(2) .
Co Na 3.397(2) 7_556
Na O3 2.238(5) 2
Na O4 2.271(4) 2_565
Na O2 2.487(4) 6
Na O5 2.509(3) .
Na O1 2.530(4) .
O1 C1 1.268(5) .
O2 C1 1.266(5) .
O2 Na 2.487(4) 6_556
O3 C14 1.257(6) .
O3 Na 2.238(5) 2
O4 C14 1.255(6) .
O4 Na 2.271(4) 2_545
O5 H1 0.9790 .
O5 H2 0.9526 .
O6 H3 0.8478 .
O6 H4 0.9307 .
C1 C2 1.505(6) .
C2 C7 1.367(6) .
C2 C3 1.372(6) .
C3 C4 1.382(6) .
C3 H5 0.9433 .
C4 C5 1.393(7) .
C4 H6 0.9064 .
C5 C6 1.388(8) .
C5 C8 1.484(6) .
C6 C7 1.374(6) .
C6 H7 1.0208 .
C7 H8 0.9338 .
C8 C9 1.375(7) .
C8 C13 1.388(7) .
C9 C10 1.373(5) .
C9 H9 0.8853 .
C10 C11 1.379(7) .
C10 H10 0.9458 .
C11 C12 1.364(7) .
C11 C14 1.487(6) .
C12 C13 1.402(6) .
C12 H11 0.9437 .
C13 H12 0.9402 .

loop_
_geom_hbond_atom_site_label_D
_geom_hbond_atom_site_label_H
_geom_hbond_atom_site_label_A
_geom_hbond_distance_DH
_geom_hbond_distance_HA
_geom_hbond_distance_DA
_geom_hbond_angle_DHA
_geom_hbond_site_symmetry_A
O6 H4 O2 0.93 1.81 2.664(4) 150.9 7_556
O6 H3 O4 0.85 1.85 2.664(4) 160.5 2_565
O5 H1 O3 0.98 1.75 2.720(4) 172.0 3
O5 H2 O2 0.95 1.93 2.848(5) 160.2 7_546

loop_
_geom_torsion_atom_site_label_1
_geom_torsion_atom_site_label_2
_geom_torsion_atom_site_label_3
_geom_torsion_atom_site_label_4
_geom_torsion
_geom_torsion_site_symmetry_1
_geom_torsion_site_symmetry_4
O1 Co Na O3 -51.36(18) . 2
O1 Co Na O3 128.64(18) 7_556 2
O6 Co Na O3 -166.12(17) . 2
O6 Co Na O3 13.88(17) 7_556 2
O5 Co Na O3 -102.47(18) 7_556 2
O5 Co Na O3 77.53(18) . 2
Na Co Na O3 97(76) 7_556 2
O1 Co Na O4 95.38(16) . 2_565
O1 Co Na O4 -84.62(16) 7_556 2_565
O6 Co Na O4 -19.38(13) . 2_565
O6 Co Na O4 160.62(13) 7_556 2_565
O5 Co Na O4 44.27(16) 7_556 2_565
O5 Co Na O4 -135.73(16) . 2_565
Na Co Na O4 -116(76) 7_556 2_565
O1 Co Na O2 -173.6(2) . 6
O1 Co Na O2 6.4(2) 7_556 6
O6 Co Na O2 71.63(17) . 6
O6 Co Na O2 -108.37(17) 7_556 6
O5 Co Na O2 135.28(18) 7_556 6
O5 Co Na O2 -44.72(18) . 6
Na Co Na O2 -25(76) 7_556 6
O1 Co Na O5 -128.89(18) . .
O1 Co Na O5 51.11(18) 7_556 .
O6 Co Na O5 116.35(16) . .
O6 Co Na O5 -63.65(16) 7_556 .
O5 Co Na O5 180.0 7_556 .
Na Co Na O5 20(76) 7_556 .
O1 Co Na O1 180.0 7_556 .
O6 Co Na O1 -114.76(17) . .
O6 Co Na O1 65.24(17) 7_556 .
O5 Co Na O1 -51.11(18) 7_556 .
O5 Co Na O1 128.89(18) . .
Na Co Na O1 149(76) 7_556 .
O1 Co O1 C1 134(100) 7_556 .
O6 Co O1 C1 -145.2(4) . .
O6 Co O1 C1 34.8(4) 7_556 .
O5 Co O1 C1 -56.8(4) 7_556 .
O5 Co O1 C1 123.2(4) . .
Na Co O1 C1 158.5(4) . .
Na Co O1 C1 -21.5(4) 7_556 .
O1 Co O1 Na -24(100) 7_556 .
O6 Co O1 Na 56.32(14) . .
O6 Co O1 Na -123.68(14) 7_556 .
O5 Co O1 Na 144.69(12) 7_556 .
O5 Co O1 Na -35.31(12) . .
Na Co O1 Na 180.0 7_556 .
O3 Na O1 C1 -16.4(4) 2 .
O4 Na O1 C1 117.8(4) 2_565 .
O2 Na O1 C1 -135.3(6) 6 .
O5 Na O1 C1 -124.2(4) . .
Co Na O1 C1 -157.1(5) . .
O3 Na O1 Co 140.69(13) 2 .
O4 Na O1 Co -85.12(14) 2_565 .
O2 Na O1 Co 21.8(7) 6 .
O5 Na O1 Co 32.92(12) . .
O1 Co O5 Na 35.50(13) . .
O1 Co O5 Na -144.50(13) 7_556 .
O6 Co O5 Na -55.23(13) . .
O6 Co O5 Na 124.77(13) 7_556 .
O5 Co O5 Na -151(82) 7_556 .
Na Co O5 Na 180.0 7_556 .
O3 Na O5 Co -123.94(14) 2 .
O4 Na O5 Co 51.53(17) 2_565 .
O2 Na O5 Co 147.46(13) 6 .
O1 Na O5 Co -30.02(11) . .
Na O2 C1 O1 111.4(5) 6_556 .
Na O2 C1 C2 -66.6(6) 6_556 .
Co O1 C1 O2 -16.2(7) . .
Na O1 C1 O2 134.3(4) . .
Co O1 C1 C2 161.8(3) . .
Na O1 C1 C2 -47.7(6) . .
O2 C1 C2 C7 148.8(5) . .
O1 C1 C2 C7 -29.4(7) . .
O2 C1 C2 C3 -28.0(8) . .
O1 C1 C2 C3 153.8(5) . .
C7 C2 C3 C4 -0.6(8) . .
C1 C2 C3 C4 176.2(5) . .
C2 C3 C4 C5 -2.7(8) . .
C3 C4 C5 C6 3.7(8) . .
C3 C4 C5 C8 -175.6(5) . .
C4 C5 C6 C7 -1.6(8) . .
C8 C5 C6 C7 177.6(4) . .
C3 C2 C7 C6 2.6(8) . .
C1 C2 C7 C6 -174.2(5) . .
C5 C6 C7 C2 -1.5(8) . .
C6 C5 C8 C9 144.9(5) . .
C4 C5 C8 C9 -35.8(7) . .
C6 C5 C8 C13 -33.2(7) . .
C4 C5 C8 C13 146.0(5) . .
C13 C8 C9 C10 3.3(7) . .
C5 C8 C9 C10 -174.9(5) . .
C8 C9 C10 C11 -3.1(8) . .
C9 C10 C11 C12 0.1(8) . .
C9 C10 C11 C14 -178.4(5) . .
C10 C11 C12 C13 2.6(8) . .
C14 C11 C12 C13 -178.8(5) . .
C9 C8 C13 C12 -0.6(7) . .
C5 C8 C13 C12 177.6(4) . .
C11 C12 C13 C8 -2.4(8) . .
Na O4 C14 O3 -56.2(11) 2_545 .
Na O4 C14 C11 122.8(7) 2_545 .
Na O3 C14 O4 -115.4(6) 2 .
Na O3 C14 C11 65.6(8) 2 .
C12 C11 C14 O4 176.6(5) . .
C10 C11 C14 O4 -5.0(8) . .
C12 C11 C14 O3 -4.3(8) . .
C10 C11 C14 O3 174.1(5) . .
